data_4311577
loop_
_publ_author_name
'Horst Brombacher'
'Heinrich Vahrenkamp'

_publ_section_title
;
 Pyrazolylborate-Zinc Alkoxide Complexes. 1. Basic Properties,
 Methylations, and Heterocumulene Insertions
;
_journal_name_full 'Inorganic Chemistry'
_journal_page_first 6042
_journal_page_last 6049
_journal_paper_doi 10.1021/ic049179v
_journal_volume 43
_journal_year 2004
_chemical_formula_sum 'C31 H31 B N6 O Zn'
_chemical_formula_weight 579.80
_chemical_melting_point 229
_chemical_name_common Tp(Ph,Me)Zn-OMe
_chemical_name_systematic
; 
 Hydrotris(3-phenyl-5-methylpyrazol-1-yl)borato-zink-methanolat 
;
_space_group_IT_number 2
_symmetry_cell_setting triclinic
_symmetry_space_group_name_Hall '-P 1'
_symmetry_space_group_name_H-M 'P -1'
_atom_sites_solution_hydrogens geom
_atom_sites_solution_primary Patterson
_atom_sites_solution_secondary difmap
_audit_creation_method SHELXL-97
_cell_angle_alpha 106.140(4)
_cell_angle_beta 102.985(4)
_cell_angle_gamma 90.631(4)
_cell_formula_units_Z 2
_cell_length_a 9.0614(19)
_cell_length_b 9.912(2)
_cell_length_c 16.412(3)
_cell_measurement_temperature 248(2)
_cell_volume 1375.5(5)
_computing_cell_refinement 'Bruker SMART'
_computing_data_collection 'Bruker SMART'
_computing_data_reduction 'Bruker SHELXTL'
_computing_molecular_graphics 'Bruker SHELXTL'
_computing_publication_material 'Bruker SHELXTL'
_computing_structure_refinement 'Bruker SHELXTL'
_computing_structure_solution 'Bruker SHELXTL'
_diffrn_ambient_temperature 248(2)
_diffrn_measured_fraction_theta_full 0.887
_diffrn_measured_fraction_theta_max 0.887
_diffrn_measurement_device_type 'CCD area detector'
_diffrn_measurement_method 'phi and omega scans'
_diffrn_radiation_monochromator graphite
_diffrn_radiation_source 'fine-focus sealed tube'
_diffrn_radiation_type MoK\a
_diffrn_radiation_wavelength 0.71073
_diffrn_reflns_av_R_equivalents 0.0290
_diffrn_reflns_av_sigmaI/netI 0.0631
_diffrn_reflns_limit_h_max 11
_diffrn_reflns_limit_h_min -12
_diffrn_reflns_limit_k_max 13
_diffrn_reflns_limit_k_min -13
_diffrn_reflns_limit_l_max 22
_diffrn_reflns_limit_l_min -22
_diffrn_reflns_number 12361
_diffrn_reflns_theta_full 28.83
_diffrn_reflns_theta_max 28.83
_diffrn_reflns_theta_min 1.33
_exptl_absorpt_coefficient_mu 0.930
_exptl_absorpt_correction_type SADABS
_exptl_crystal_colour colorless
_exptl_crystal_density_diffrn 1.400
_exptl_crystal_density_method 'not measured'
_exptl_crystal_description isometric
_exptl_crystal_F_000 604
_exptl_crystal_size_max 0.28
_exptl_crystal_size_mid 0.15
_exptl_crystal_size_min 0.07
_refine_diff_density_max 0.749
_refine_diff_density_min -0.608
_refine_diff_density_rms 0.075
_refine_ls_extinction_method none
_refine_ls_goodness_of_fit_ref 1.019
_refine_ls_hydrogen_treatment 'riding model'
_refine_ls_matrix_type full
_refine_ls_number_parameters 361
_refine_ls_number_reflns 6385
_refine_ls_number_restraints 0
_refine_ls_restrained_S_all 1.019
_refine_ls_R_factor_all 0.0842
_refine_ls_R_factor_gt 0.0511
_refine_ls_shift/su_max 0.001
_refine_ls_shift/su_mean 0.000
_refine_ls_structure_factor_coef Fsqd
_refine_ls_weighting_details 'calc w=1/[\s^2^(Fo^2^)+(0.0735P)^2^+0.0000P] where P=(Fo^2^+2Fc^2^)/3'
_refine_ls_weighting_scheme calc
_refine_ls_wR_factor_gt 0.1256
_refine_ls_wR_factor_ref 0.1422
_reflns_number_gt 4076
_reflns_number_total 6385
_reflns_threshold_expression >2sigma(I)
_cod_data_source_file ic049179vsi20040706_092342_1.cif
_cod_data_source_block horjm
_cod_depositor_comments
;
The following automatic conversions were performed:
'_symmetry_cell_setting' value 'Triclinic' changed to 'triclinic'
according to '/home/saulius/struct/CIF-dictionaries/cif_core.dic'
dictionary named 'cif_core.dic' version 2.4.1 from
2010-06-29.

'_geom_angle_publ_flag' value 'Y' changed to 'y' according to
'/home/saulius/struct/CIF-dictionaries/cif_core.dic' dictionary named
'cif_core.dic' version 2.4.1 from 2010-06-29 (73
times).

'_geom_bond_publ_flag' value 'Y' changed to 'y' according to
'/home/saulius/struct/CIF-dictionaries/cif_core.dic' dictionary named
'cif_core.dic' version 2.4.1 from 2010-06-29 (47 times).

Automatic conversion script
Id: cif_fix_enum 1527 2010-12-29 10:47:43Z saulius 
;
_cod_original_cell_volume 1375.4(5)
_cod_database_code 4311577

loop_
_symmetry_equiv_pos_as_xyz
'x, y, z'
'-x, -y, -z'

loop_
_atom_site_label
_atom_site_type_symbol
_atom_site_fract_x
_atom_site_fract_y
_atom_site_fract_z
_atom_site_U_iso_or_equiv
_atom_site_adp_type
_atom_site_occupancy
_atom_site_symmetry_multiplicity
_atom_site_calc_flag
_atom_site_refinement_flags
_atom_site_disorder_assembly
_atom_site_disorder_group
Zn1 Zn 0.68945(4) 0.90716(4) 0.74144(2) 0.03504(14) Uani 1 1 d . . .
N1 N 0.6335(3) 1.0999(3) 0.71989(16) 0.0325(6) Uani 1 1 d . . .
N2 N 0.7103(3) 0.9883(3) 0.87378(17) 0.0329(6) Uani 1 1 d . . .
N3 N 0.9222(3) 0.9390(3) 0.75592(17) 0.0341(6) Uani 1 1 d . . .
N4 N 0.7243(3) 1.2082(3) 0.78331(17) 0.0347(6) Uani 1 1 d . . .
N5 N 0.8189(3) 1.1024(3) 0.90639(16) 0.0332(6) Uani 1 1 d . . .
N6 N 0.9649(3) 1.0804(3) 0.79027(17) 0.0331(6) Uani 1 1 d . . .
O1 O 0.5790(3) 0.7369(3) 0.68356(16) 0.0513(7) Uani 1 1 d . . .
B1 B 0.8671(4) 1.1760(4) 0.8445(2) 0.0357(8) Uani 1 1 d . . .
H1 H 0.9275 1.2655 0.8794 0.043 Uiso 1 1 calc R . .
C1 C 0.6712(4) 1.3326(3) 0.7785(2) 0.0390(8) Uani 1 1 d . . .
C2 C 0.5442(4) 1.3063(4) 0.7111(2) 0.0431(8) Uani 1 1 d . . .
H2A H 0.4833 1.3733 0.6924 0.052 Uiso 1 1 calc R . .
C3 C 0.5232(4) 1.1601(3) 0.6755(2) 0.0353(7) Uani 1 1 d . . .
C4 C 0.7435(4) 1.4710(4) 0.8397(3) 0.0534(10) Uani 1 1 d . . .
H4A H 0.8328 1.4554 0.8803 0.080 Uiso 1 1 calc R . .
H4B H 0.6716 1.5177 0.8718 0.080 Uiso 1 1 calc R . .
H4C H 0.7728 1.5297 0.8066 0.080 Uiso 1 1 calc R . .
C5 C 0.4048(4) 1.0800(4) 0.5990(2) 0.0375(8) Uani 1 1 d . . .
C6 C 0.2991(5) 1.1518(5) 0.5562(3) 0.0607(11) Uani 1 1 d . . .
H6A H 0.3026 1.2505 0.5775 0.073 Uiso 1 1 calc R . .
C7 C 0.1884(5) 1.0823(6) 0.4829(3) 0.0737(14) Uani 1 1 d . . .
H7A H 0.1181 1.1339 0.4550 0.088 Uiso 1 1 calc R . .
C8 C 0.1807(4) 0.9388(5) 0.4507(3) 0.0591(11) Uani 1 1 d . . .
H8A H 0.1056 0.8912 0.4009 0.071 Uiso 1 1 calc R . .
C9 C 0.2838(5) 0.8657(5) 0.4921(3) 0.0615(11) Uani 1 1 d . . .
H9A H 0.2797 0.7671 0.4703 0.074 Uiso 1 1 calc R . .
C10 C 0.3943(4) 0.9351(4) 0.5659(2) 0.0503(9) Uani 1 1 d . . .
H10A H 0.4634 0.8827 0.5939 0.060 Uiso 1 1 calc R . .
C11 C 0.8621(4) 1.1322(3) 0.9938(2) 0.0348(7) Uani 1 1 d . . .
C12 C 0.7820(4) 1.0390(3) 1.0194(2) 0.0376(8) Uani 1 1 d . . .
H12A H 0.7893 1.0350 1.0767 0.045 Uiso 1 1 calc R . .
C13 C 0.6877(3) 0.9518(3) 0.9431(2) 0.0310(7) Uani 1 1 d . . .
C14 C 0.9782(4) 1.2494(4) 1.0497(2) 0.0464(9) Uani 1 1 d . . .
H14A H 1.0143 1.2976 1.0131 0.070 Uiso 1 1 calc R . .
H14B H 1.0628 1.2110 1.0814 0.070 Uiso 1 1 calc R . .
H14C H 0.9326 1.3155 1.0908 0.070 Uiso 1 1 calc R . .
C15 C 0.5768(3) 0.8360(3) 0.9364(2) 0.0328(7) Uani 1 1 d . . .
C16 C 0.4781(4) 0.7615(4) 0.8581(2) 0.0430(8) Uani 1 1 d . . .
H16A H 0.4786 0.7854 0.8066 0.052 Uiso 1 1 calc R . .
C17 C 0.3789(4) 0.6520(4) 0.8557(3) 0.0515(10) Uani 1 1 d . . .
H17A H 0.3135 0.6014 0.8025 0.062 Uiso 1 1 calc R . .
C18 C 0.3756(4) 0.6167(4) 0.9310(3) 0.0509(10) Uani 1 1 d . . .
H18A H 0.3090 0.5418 0.9289 0.061 Uiso 1 1 calc R . .
C19 C 0.4702(4) 0.6918(4) 1.0089(3) 0.0524(10) Uani 1 1 d . . .
H19A H 0.4677 0.6688 1.0604 0.063 Uiso 1 1 calc R . .
C20 C 0.5692(4) 0.8012(4) 1.0115(2) 0.0434(8) Uani 1 1 d . . .
H20A H 0.6324 0.8527 1.0653 0.052 Uiso 1 1 calc R . .
C21 C 1.1018(3) 1.1087(4) 0.7762(2) 0.0367(7) Uani 1 1 d . . .
C22 C 1.1499(4) 0.9834(4) 0.7336(2) 0.0411(8) Uani 1 1 d . . .
H22A H 1.2414 0.9704 0.7156 0.049 Uiso 1 1 calc R . .
C23 C 1.0363(4) 0.8792(3) 0.7223(2) 0.0354(7) Uani 1 1 d . . .
C24 C 1.1760(4) 1.2547(4) 0.8027(3) 0.0498(9) Uani 1 1 d . . .
H24A H 1.1119 1.3207 0.8310 0.075 Uiso 1 1 calc R . .
H24B H 1.1905 1.2785 0.7513 0.075 Uiso 1 1 calc R . .
H24C H 1.2738 1.2599 0.8429 0.075 Uiso 1 1 calc R . .
C25 C 1.0361(4) 0.7256(3) 0.6838(2) 0.0369(7) Uani 1 1 d . . .
C26 C 1.1402(4) 0.6725(4) 0.6349(3) 0.0516(9) Uani 1 1 d . . .
H26A H 1.2095 0.7347 0.6257 0.062 Uiso 1 1 calc R . .
C27 C 1.1430(5) 0.5296(4) 0.5998(3) 0.0622(11) Uani 1 1 d . . .
H27A H 1.2135 0.4953 0.5663 0.075 Uiso 1 1 calc R . .
C28 C 1.0439(5) 0.4367(4) 0.6130(3) 0.0539(10) Uani 1 1 d . . .
H28A H 1.0467 0.3391 0.5890 0.065 Uiso 1 1 calc R . .
C29 C 0.9415(4) 0.4870(4) 0.6612(2) 0.0491(9) Uani 1 1 d . . .
H29A H 0.8732 0.4235 0.6702 0.059 Uiso 1 1 calc R . .
C30 C 0.9369(4) 0.6306(4) 0.6971(2) 0.0428(8) Uani 1 1 d . . .
H30A H 0.8662 0.6638 0.7307 0.051 Uiso 1 1 calc R . .
C31 C 0.5753(5) 0.6434(5) 0.6018(3) 0.0700(13) Uani 1 1 d . . .
H31A H 0.5049 0.5625 0.5914 0.105 Uiso 1 1 calc R . .
H31B H 0.6760 0.6123 0.6002 0.105 Uiso 1 1 calc R . .
H31C H 0.5422 0.6903 0.5570 0.105 Uiso 1 1 calc R . .

loop_
_atom_site_aniso_label
_atom_site_aniso_U_11
_atom_site_aniso_U_22
_atom_site_aniso_U_33
_atom_site_aniso_U_23
_atom_site_aniso_U_13
_atom_site_aniso_U_12
Zn1 0.0357(2) 0.0310(2) 0.0320(2) 0.00286(15) 0.00336(16) -0.00559(15)
N1 0.0317(14) 0.0302(14) 0.0310(14) 0.0049(11) 0.0032(11) -0.0038(11)
N2 0.0340(14) 0.0281(14) 0.0318(14) 0.0039(11) 0.0047(11) -0.0046(11)
N3 0.0307(14) 0.0324(14) 0.0343(15) 0.0028(11) 0.0068(11) -0.0050(11)
N4 0.0343(14) 0.0276(14) 0.0375(15) 0.0044(11) 0.0061(12) -0.0063(11)
N5 0.0319(14) 0.0309(14) 0.0298(14) 0.0013(11) 0.0030(11) -0.0065(11)
N6 0.0326(14) 0.0299(14) 0.0331(14) 0.0067(11) 0.0035(11) -0.0055(11)
O1 0.0547(15) 0.0444(15) 0.0451(15) -0.0034(11) 0.0138(12) -0.0146(12)
B1 0.039(2) 0.0285(19) 0.0318(19) 0.0031(15) 0.0004(16) -0.0082(15)
C1 0.0401(19) 0.0278(17) 0.051(2) 0.0096(15) 0.0162(16) -0.0011(14)
C2 0.0395(19) 0.039(2) 0.051(2) 0.0149(16) 0.0084(16) 0.0057(15)
C3 0.0348(17) 0.0377(18) 0.0356(18) 0.0105(14) 0.0126(14) 0.0014(14)
C4 0.056(2) 0.0308(19) 0.067(3) 0.0064(17) 0.012(2) -0.0032(17)
C5 0.0340(17) 0.049(2) 0.0321(18) 0.0147(15) 0.0094(14) -0.0010(15)
C6 0.060(3) 0.062(3) 0.051(2) 0.012(2) 0.000(2) 0.017(2)
C7 0.058(3) 0.096(4) 0.056(3) 0.019(3) -0.006(2) 0.022(3)
C8 0.046(2) 0.086(3) 0.035(2) 0.010(2) 0.0013(17) -0.006(2)
C9 0.065(3) 0.062(3) 0.046(2) 0.010(2) -0.003(2) -0.014(2)
C10 0.050(2) 0.049(2) 0.044(2) 0.0160(17) -0.0069(17) -0.0048(18)
C11 0.0348(17) 0.0302(17) 0.0323(17) 0.0014(13) 0.0034(14) -0.0004(13)
C12 0.0385(18) 0.0419(19) 0.0292(17) 0.0082(14) 0.0040(14) 0.0044(15)
C13 0.0303(16) 0.0278(16) 0.0335(17) 0.0072(13) 0.0069(13) 0.0045(12)
C14 0.046(2) 0.043(2) 0.0365(19) -0.0005(15) -0.0025(16) -0.0088(16)
C15 0.0299(16) 0.0286(16) 0.0401(18) 0.0096(14) 0.0086(14) 0.0061(13)
C16 0.0427(19) 0.045(2) 0.041(2) 0.0106(16) 0.0124(16) -0.0020(16)
C17 0.046(2) 0.044(2) 0.056(2) 0.0020(18) 0.0115(18) -0.0084(17)
C18 0.044(2) 0.041(2) 0.075(3) 0.025(2) 0.018(2) 0.0010(16)
C19 0.054(2) 0.049(2) 0.063(3) 0.030(2) 0.013(2) -0.0003(18)
C20 0.0423(19) 0.042(2) 0.045(2) 0.0183(16) 0.0026(16) 0.0005(15)
C21 0.0309(16) 0.0426(19) 0.0353(18) 0.0159(15) 0.0000(14) -0.0067(14)
C22 0.0358(18) 0.050(2) 0.042(2) 0.0157(16) 0.0142(15) -0.0003(16)
C23 0.0350(17) 0.0405(18) 0.0303(17) 0.0126(14) 0.0041(14) 0.0022(14)
C24 0.044(2) 0.043(2) 0.063(3) 0.0207(18) 0.0077(18) -0.0114(16)
C25 0.0399(18) 0.0395(18) 0.0301(17) 0.0091(14) 0.0066(14) 0.0034(15)
C26 0.055(2) 0.052(2) 0.057(2) 0.0174(19) 0.0278(19) 0.0079(18)
C27 0.072(3) 0.055(3) 0.066(3) 0.012(2) 0.035(2) 0.018(2)
C28 0.065(3) 0.039(2) 0.053(2) 0.0039(18) 0.015(2) 0.0120(19)
C29 0.052(2) 0.041(2) 0.052(2) 0.0090(17) 0.0112(18) -0.0003(17)
C30 0.045(2) 0.043(2) 0.0381(19) 0.0075(15) 0.0103(16) 0.0021(16)
C31 0.067(3) 0.060(3) 0.060(3) -0.007(2) -0.002(2) 0.001(2)

loop_
_atom_type_symbol
_atom_type_description
_atom_type_scat_dispersion_real
_atom_type_scat_dispersion_imag
_atom_type_scat_source
C C 0.0033 0.0016 'International Tables Vol C Tables 4.2.6.8 and 6.1.1.4'
H H 0.0000 0.0000 'International Tables Vol C Tables 4.2.6.8 and 6.1.1.4'
B B 0.0013 0.0007 'International Tables Vol C Tables 4.2.6.8 and 6.1.1.4'
N N 0.0061 0.0033 'International Tables Vol C Tables 4.2.6.8 and 6.1.1.4'
O O 0.0106 0.0060 'International Tables Vol C Tables 4.2.6.8 and 6.1.1.4'
Zn Zn 0.2839 1.4301 'International Tables Vol C Tables 4.2.6.8 and 6.1.1.4'

loop_
_geom_angle_atom_site_label_1
_geom_angle_atom_site_label_2
_geom_angle_atom_site_label_3
_geom_angle
_geom_angle_site_symmetry_1
_geom_angle_site_symmetry_3
_geom_angle_publ_flag
O1 Zn1 N2 118.96(11) . . y
O1 Zn1 N3 123.74(11) . . y
N2 Zn1 N3 91.78(10) . . y
O1 Zn1 N1 125.26(11) . . y
N2 Zn1 N1 91.85(10) . . y
N3 Zn1 N1 96.53(10) . . y
C3 N1 N4 106.3(2) . . y
C3 N1 Zn1 142.0(2) . . y
N4 N1 Zn1 110.23(18) . . y
C13 N2 N5 106.4(2) . . y
C13 N2 Zn1 141.4(2) . . y
N5 N2 Zn1 109.20(18) . . y
C23 N3 N6 106.7(2) . . y
C23 N3 Zn1 140.7(2) . . y
N6 N3 Zn1 109.01(18) . . y
C1 N4 N1 110.1(3) . . y
C1 N4 B1 129.9(3) . . y
N1 N4 B1 120.0(2) . . y
C11 N5 N2 109.4(2) . . y
C11 N5 B1 130.2(3) . . y
N2 N5 B1 120.4(2) . . y
C21 N6 N3 109.9(3) . . y
C21 N6 B1 130.4(3) . . y
N3 N6 B1 119.3(2) . . y
C31 O1 Zn1 130.7(3) . . y
N5 B1 N6 109.7(3) . . y
N5 B1 N4 109.6(3) . . y
N6 B1 N4 110.0(3) . . y
N4 C1 C2 107.9(3) . . y
N4 C1 C4 123.2(3) . . y
C2 C1 C4 128.8(3) . . y
C1 C2 C3 106.3(3) . . y
N1 C3 C2 109.4(3) . . y
N1 C3 C5 123.7(3) . . y
C2 C3 C5 126.9(3) . . y
C6 C5 C10 117.1(3) . . y
C6 C5 C3 119.3(3) . . y
C10 C5 C3 123.6(3) . . y
C5 C6 C7 121.7(4) . . y
C8 C7 C6 120.3(4) . . y
C9 C8 C7 119.0(4) . . y
C8 C9 C10 120.8(4) . . y
C5 C10 C9 121.1(4) . . y
N5 C11 C12 108.3(3) . . y
N5 C11 C14 123.3(3) . . y
C12 C11 C14 128.4(3) . . y
C11 C12 C13 106.1(3) . . y
N2 C13 C12 109.8(3) . . y
N2 C13 C15 123.4(3) . . y
C12 C13 C15 126.8(3) . . y
C20 C15 C16 118.3(3) . . y
C20 C15 C13 118.7(3) . . y
C16 C15 C13 123.0(3) . . y
C17 C16 C15 120.3(3) . . y
C18 C17 C16 120.5(4) . . y
C19 C18 C17 119.6(3) . . y
C18 C19 C20 120.1(4) . . y
C19 C20 C15 121.2(3) . . y
N6 C21 C22 107.6(3) . . y
N6 C21 C24 122.6(3) . . y
C22 C21 C24 129.8(3) . . y
C21 C22 C23 106.6(3) . . y
N3 C23 C22 109.2(3) . . y
N3 C23 C25 122.8(3) . . y
C22 C23 C25 128.0(3) . . y
C26 C25 C30 118.2(3) . . y
C26 C25 C23 120.0(3) . . y
C30 C25 C23 121.8(3) . . y
C27 C26 C25 120.6(4) . . y
C28 C27 C26 120.7(4) . . y
C29 C28 C27 119.4(4) . . y
C28 C29 C30 120.7(4) . . y
C29 C30 C25 120.3(3) . . y

loop_
_geom_bond_atom_site_label_1
_geom_bond_atom_site_label_2
_geom_bond_distance
_geom_bond_site_symmetry_2
_geom_bond_publ_flag
Zn1 O1 1.843(2) . y
Zn1 N2 2.059(3) . y
Zn1 N3 2.079(3) . y
Zn1 N1 2.085(3) . y
N1 C3 1.346(4) . y
N1 N4 1.374(3) . y
N2 C13 1.341(4) . y
N2 N5 1.391(3) . y
N3 C23 1.346(4) . y
N3 N6 1.372(3) . y
N4 C1 1.345(4) . y
N4 B1 1.545(4) . y
N5 C11 1.345(4) . y
N5 B1 1.535(5) . y
N6 C21 1.353(4) . y
N6 B1 1.543(5) . y
O1 C31 1.395(5) . y
C1 C2 1.370(5) . y
C1 C4 1.496(5) . y
C2 C3 1.397(5) . y
C3 C5 1.477(4) . y
C5 C6 1.381(5) . y
C5 C10 1.381(5) . y
C6 C7 1.382(6) . y
C7 C8 1.368(6) . y
C8 C9 1.364(6) . y
C9 C10 1.385(5) . y
C11 C12 1.377(5) . y
C11 C14 1.498(4) . y
C12 C13 1.396(4) . y
C13 C15 1.480(4) . y
C15 C20 1.386(5) . y
C15 C16 1.392(5) . y
C16 C17 1.388(5) . y
C17 C18 1.380(5) . y
C18 C19 1.374(6) . y
C19 C20 1.384(5) . y
C21 C22 1.373(5) . y
C21 C24 1.495(4) . y
C22 C23 1.394(4) . y
C23 C25 1.477(5) . y
C25 C26 1.388(5) . y
C25 C30 1.389(5) . y
C26 C27 1.375(5) . y
C27 C28 1.372(5) . y
C28 C29 1.363(5) . y
C29 C30 1.386(5) . y

loop_
_cod_changelog_entry_id
_cod_changelog_entry_author
_cod_changelog_entry_date
_cod_changelog_entry_text
1 'Vaitkus, Antanas' 2024-11-15T14:40:08+02:00
;
 Removed multiple data items that had the 'Y' placeholder value.
;
